data_7050109
loop_
_publ_author_name
'Dubes, Alix'
'Udachin, Kostantin A.'
'Shahgaldian, Patrick'
'Lazar, Adina N.'
'Coleman, Anthony W.'
'Ripmeester, John A.'

_publ_section_title
;
 Guest-induced chain folding in amphiphilic calixarene structures
;
_journal_issue 9
_journal_name_full 'New Journal of Chemistry'
_journal_page_first 1141
_journal_paper_doi 10.1039/b503629c
_journal_volume 29
_journal_year 2005
_chemical_formula_sum 'C58 H69 N O10'
_chemical_formula_weight 940.14
_chemical_name_common p-hexanoyl-calix(4)arene.Nitrobenzene
_chemical_name_systematic
;
?
;
_space_group_IT_number 14
_symmetry_cell_setting monoclinic
_symmetry_space_group_name_Hall '-P 2ybc'
_symmetry_space_group_name_H-M 'P 1 21/c 1'
_atom_sites_solution_hydrogens geom
_atom_sites_solution_primary direct
_atom_sites_solution_secondary difmap
_audit_creation_method SHELXL-97
_cell_angle_alpha 90.00
_cell_angle_beta 130.901(3)
_cell_angle_gamma 90.00
_cell_formula_units_Z 4
_cell_length_a 15.2643(9)
_cell_length_b 19.8739(12)
_cell_length_c 22.2367(10)
_cell_measurement_temperature 173(2)
_cell_volume 5098.7(5)
_computing_structure_refinement 'SHELXL-97 (Sheldrick, 1997)'
_computing_structure_solution 'SHELXS-97 (Sheldrick, 1990)'
_diffrn_ambient_temperature 173(2)
_diffrn_measured_fraction_theta_full 0.997
_diffrn_measured_fraction_theta_max 0.997
_diffrn_radiation_monochromator graphite
_diffrn_radiation_source 'fine-focus sealed tube'
_diffrn_radiation_type MoK\a
_diffrn_radiation_wavelength 0.71070
_diffrn_reflns_av_R_equivalents 0.0517
_diffrn_reflns_av_sigmaI/netI 0.0348
_diffrn_reflns_limit_h_max 20
_diffrn_reflns_limit_h_min -20
_diffrn_reflns_limit_k_max 26
_diffrn_reflns_limit_k_min -26
_diffrn_reflns_limit_l_max 30
_diffrn_reflns_limit_l_min -30
_diffrn_reflns_number 59868
_diffrn_reflns_theta_full 28.73
_diffrn_reflns_theta_max 28.73
_diffrn_reflns_theta_min 1.59
_exptl_absorpt_coefficient_mu 0.083
_exptl_absorpt_correction_T_max 0.9836
_exptl_absorpt_correction_T_min 0.9637
_exptl_absorpt_correction_type multi-scan
_exptl_absorpt_process_details sadabs
_exptl_crystal_density_diffrn 1.225
_exptl_crystal_density_method 'not measured'
_exptl_crystal_F_000 2016
_exptl_crystal_size_max 0.45
_exptl_crystal_size_mid 0.40
_exptl_crystal_size_min 0.20
_refine_diff_density_max 0.452
_refine_diff_density_min -0.466
_refine_diff_density_rms 0.069
_refine_ls_extinction_method none
_refine_ls_goodness_of_fit_ref 1.033
_refine_ls_hydrogen_treatment mixed
_refine_ls_matrix_type full
_refine_ls_number_parameters 764
_refine_ls_number_reflns 13161
_refine_ls_number_restraints 126
_refine_ls_restrained_S_all 1.036
_refine_ls_R_factor_all 0.1040
_refine_ls_R_factor_gt 0.0687
_refine_ls_shift/su_max 0.025
_refine_ls_shift/su_mean 0.001
_refine_ls_structure_factor_coef Fsqd
_refine_ls_weighting_details 'calc w=1/[\s^2^(Fo^2^)+(0.1156P)^2^+1.4910P] where P=(Fo^2^+2Fc^2^)/3'
_refine_ls_weighting_scheme calc
_refine_ls_wR_factor_gt 0.1802
_refine_ls_wR_factor_ref 0.2097
_reflns_number_gt 8590
_reflns_number_total 13161
_reflns_threshold_expression >2sigma(I)
_cod_data_source_file b503629c.txt
_cod_data_source_block ad7
_cod_depositor_comments
;
The following automatic conversions were performed:
'_exptl_absorpt_correction_type' value 'multiscan' changed to 'multi-scan'
according to '/home/saulius/struct/CIF-dictionaries/cif_core.dic'
dictionary named 'cif_core.dic' version 2.4.1 from 2010-06-29.

Automatic conversion script
Id: cif_fix_enum 1527 2010-12-29 10:47:43Z saulius 
;
_cod_original_sg_symbol_H-M P21/c
_cod_database_code 7050109

loop_
_symmetry_equiv_pos_as_xyz
'x, y, z'
'-x, y+1/2, -z+1/2'
'-x, -y, -z'
'x, -y-1/2, z-1/2'

loop_
_atom_site_label
_atom_site_type_symbol
_atom_site_fract_x
_atom_site_fract_y
_atom_site_fract_z
_atom_site_U_iso_or_equiv
_atom_site_adp_type
_atom_site_occupancy
_atom_site_symmetry_multiplicity
_atom_site_calc_flag
_atom_site_refinement_flags
_atom_site_disorder_assembly
_atom_site_disorder_group
O7C O -0.0004(3) 0.2696(3) -0.1580(3) 0.0573(6) Uani 0.35 1 d PD A 1
C7C C 0.0776(4) 0.2462(3) -0.1534(3) 0.0345(6) Uani 0.35 1 d PD A 1
C8C C 0.0877(4) 0.2690(3) -0.2141(3) 0.0448(6) Uani 0.35 1 d PD A 1
H8C1 H 0.0110 0.2650 -0.2682 0.054 Uiso 0.35 1 calc PR A 1
H8C2 H 0.1424 0.2391 -0.2110 0.054 Uiso 0.35 1 calc PR A 1
C9C C 0.1298(5) 0.3417(4) -0.2003(4) 0.0605(8) Uani 0.35 1 d PD A 1
H9C1 H 0.1259 0.3562 -0.2446 0.073 Uiso 0.35 1 calc PR A 1
H9C2 H 0.0785 0.3714 -0.1995 0.073 Uiso 0.35 1 calc PR A 1
C10C C 0.2541(6) 0.3484(4) -0.1217(4) 0.0649(10) Uani 0.35 1 d PD A 1
H10A H 0.3027 0.3136 -0.1196 0.078 Uiso 0.35 1 calc PR A 1
H10B H 0.2554 0.3397 -0.0773 0.078 Uiso 0.35 1 calc PR A 1
C11C C 0.3069(8) 0.4180(4) -0.1103(5) 0.0928(15) Uani 0.35 1 d PD A 1
H11A H 0.2458 0.4525 -0.1326 0.111 Uiso 0.35 1 calc PR A 1
H11B H 0.3330 0.4197 -0.1409 0.111 Uiso 0.35 1 calc PR A 1
C12C C 0.4122(8) 0.4360(7) -0.0209(6) 0.128(3) Uani 0.35 1 d PD A 1
H12A H 0.4259 0.3989 0.0134 0.192 Uiso 0.35 1 calc PR A 1
H12B H 0.3945 0.4771 -0.0063 0.192 Uiso 0.35 1 calc PR A 1
H12C H 0.4816 0.4432 -0.0142 0.192 Uiso 0.35 1 calc PR A 1
O7G O 0.0244(5) 0.2812(4) -0.1383(3) 0.0573(6) Uani 0.25 1 d PD A 2
C7G C 0.0907(6) 0.2540(5) -0.1425(4) 0.0345(6) Uani 0.25 1 d PD A 2
C8G C 0.1018(7) 0.2782(6) -0.2018(5) 0.0448(6) Uani 0.25 1 d PD A 2
H8G1 H 0.0305 0.3025 -0.2458 0.054 Uiso 0.25 1 calc PR A 2
H8G2 H 0.1115 0.2392 -0.2246 0.054 Uiso 0.25 1 calc PR A 2
C9G C 0.2058(6) 0.3248(4) -0.1607(5) 0.0605(8) Uani 0.25 1 d PD A 2
H9G1 H 0.2775 0.2991 -0.1202 0.073 Uiso 0.25 1 calc PR A 2
H9G2 H 0.2104 0.3419 -0.2004 0.073 Uiso 0.25 1 calc PR A 2
C10G C 0.1981(7) 0.3833(4) -0.1213(5) 0.0649(10) Uani 0.25 1 d PD A 2
H10C H 0.1215 0.4051 -0.1607 0.078 Uiso 0.25 1 calc PR A 2
H10D H 0.2025 0.3660 -0.0777 0.078 Uiso 0.25 1 calc PR A 2
C11G C 0.2889(8) 0.4344(6) -0.0887(8) 0.0928(15) Uani 0.25 1 d PD A 2
H11C H 0.2700 0.4648 -0.0634 0.111 Uiso 0.25 1 calc PR A 2
H11D H 0.2580 0.4579 -0.1384 0.111 Uiso 0.25 1 calc PR A 2
C12G C 0.4135(10) 0.4494(10) -0.0397(10) 0.128(3) Uani 0.25 1 d PD A 2
H12D H 0.4588 0.4086 -0.0119 0.192 Uiso 0.25 1 calc PR A 2
H12E H 0.4361 0.4843 -0.0006 0.192 Uiso 0.25 1 calc PR A 2
H12F H 0.4284 0.4655 -0.0739 0.192 Uiso 0.25 1 calc PR A 2
O7H O 0.0052(5) 0.2731(5) -0.1627(4) 0.0573(6) Uani 0.31 1 d PD A 3
C7H C 0.0805(6) 0.2454(4) -0.1588(4) 0.0345(6) Uani 0.31 1 d PD A 3
C8H C 0.1065(7) 0.2758(5) -0.2074(5) 0.0448(6) Uani 0.31 1 d PD A 3
H8H1 H 0.0348 0.2732 -0.2640 0.054 Uiso 0.31 1 calc PR A 3
H8H2 H 0.1646 0.2467 -0.2012 0.054 Uiso 0.31 1 calc PR A 3
C9H C 0.1506(7) 0.3478(5) -0.1912(5) 0.0605(8) Uani 0.31 1 d PD A 3
H9H1 H 0.1554 0.3612 -0.2319 0.073 Uiso 0.31 1 calc PR A 3
H9H2 H 0.0939 0.3778 -0.1968 0.073 Uiso 0.31 1 calc PR A 3
C10H C 0.2678(8) 0.3578(5) -0.1098(5) 0.0649(10) Uani 0.31 1 d PD A 3
H10E H 0.3222 0.3237 -0.1012 0.078 Uiso 0.31 1 calc PR A 3
H10F H 0.2607 0.3506 -0.0690 0.078 Uiso 0.31 1 calc PR A 3
C11H C 0.3186(10) 0.4290(5) -0.0984(7) 0.0928(15) Uani 0.31 1 d PD A 3
H11E H 0.2822 0.4480 -0.1514 0.111 Uiso 0.31 1 calc PR A 3
H11F H 0.4028 0.4248 -0.0684 0.111 Uiso 0.31 1 calc PR A 3
C12H C 0.2998(9) 0.4788(7) -0.0536(7) 0.128(3) Uani 0.31 1 d PD A 3
H12G H 0.2180 0.4920 -0.0886 0.192 Uiso 0.31 1 calc PR A 3
H12H H 0.3480 0.5188 -0.0379 0.192 Uiso 0.31 1 calc PR A 3
H12I H 0.3216 0.4568 -0.0060 0.192 Uiso 0.31 1 calc PR A 3
O7I O -0.0061(11) 0.2620(15) -0.1582(13) 0.0573(6) Uani 0.09 1 d PD A 4
C7I C 0.0890(11) 0.2567(8) -0.1381(10) 0.0345(6) Uani 0.09 1 d PD A 4
C8I C 0.1253(13) 0.2970(7) -0.1755(9) 0.0448(6) Uani 0.09 1 d PD A 4
H8I1 H 0.0615 0.2946 -0.2339 0.054 Uiso 0.09 1 calc PR A 4
H8I2 H 0.1929 0.2740 -0.1633 0.054 Uiso 0.09 1 calc PR A 4
C9I C 0.1572(12) 0.3703(8) -0.1538(11) 0.0605(8) Uani 0.09 1 d PD A 4
H9I1 H 0.0857 0.3974 -0.1906 0.073 Uiso 0.09 1 calc PR A 4
H9I2 H 0.1853 0.3770 -0.0995 0.073 Uiso 0.09 1 calc PR A 4
C10I C 0.2471(14) 0.3979(10) -0.1558(10) 0.0649(10) Uani 0.09 1 d PD A 4
H10G H 0.2908 0.3599 -0.1538 0.078 Uiso 0.09 1 calc PR A 4
H10H H 0.2073 0.4217 -0.2069 0.078 Uiso 0.09 1 calc PR A 4
C11I C 0.3314(16) 0.4455(13) -0.0887(16) 0.0928(15) Uani 0.09 1 d PD A 4
H11G H 0.3612 0.4782 -0.1052 0.111 Uiso 0.09 1 calc PR A 4
H11H H 0.3978 0.4204 -0.0418 0.111 Uiso 0.09 1 calc PR A 4
C12I C 0.264(2) 0.483(2) -0.068(2) 0.128(3) Uani 0.09 1 d PD A 4
H12J H 0.2998 0.5266 -0.0444 0.192 Uiso 0.09 1 calc PR A 4
H12K H 0.2655 0.4557 -0.0307 0.192 Uiso 0.09 1 calc PR A 4
H12L H 0.1830 0.4895 -0.1171 0.192 Uiso 0.09 1 calc PR A 4
O7B O 0.3221(2) 0.31190(19) 0.30054(15) 0.0384(4) Uani 0.44 1 d PD B 5
C7B C 0.2633(3) 0.2837(2) 0.2362(2) 0.0310(4) Uani 0.44 1 d PD B 5
C8B C 0.1435(3) 0.3112(2) 0.1663(2) 0.0340(6) Uani 0.44 1 d PD B 5
H8B1 H 0.1364 0.3118 0.1187 0.041 Uiso 0.44 1 calc PR B 5
H8B2 H 0.0845 0.2795 0.1553 0.041 Uiso 0.44 1 calc PR B 5
C9B C 0.1147(4) 0.3810(2) 0.1767(2) 0.0464(7) Uani 0.44 1 d PD B 5
H9B1 H 0.1710 0.4138 0.1856 0.056 Uiso 0.44 1 calc PR B 5
H9B2 H 0.1214 0.3815 0.2241 0.056 Uiso 0.44 1 calc PR B 5
C10B C -0.0071(4) 0.4018(2) 0.1040(2) 0.0485(8) Uani 0.44 1 d PD B 5
H10E' H -0.0624 0.3684 0.0956 0.058 Uiso 0.44 1 calc PR B 5
H10F' H -0.0131 0.4001 0.0569 0.058 Uiso 0.44 1 calc PR B 5
C11B C -0.0439(4) 0.4715(2) 0.1084(3) 0.0557(9) Uani 0.44 1 d PD B 5
H11E' H -0.0420 0.4727 0.1538 0.067 Uiso 0.44 1 calc PR B 5
H11F' H 0.0130 0.5049 0.1191 0.067 Uiso 0.44 1 calc PR B 5
C12B C -0.1639(4) 0.4919(3) 0.0334(3) 0.0690(12) Uani 0.44 1 d PD B 5
H12G' H -0.1661 0.4920 -0.0116 0.083 Uiso 0.44 1 calc PR B 5
H12H' H -0.1820 0.5370 0.0403 0.083 Uiso 0.44 1 calc PR B 5
H12I' H -0.2211 0.4598 0.0231 0.083 Uiso 0.44 1 calc PR B 5
O7F O 0.3400(3) 0.3071(2) 0.31626(17) 0.0384(4) Uani 0.44 1 d PD B 6
C7F C 0.2764(3) 0.2834(3) 0.2494(2) 0.0310(4) Uani 0.44 1 d PD B 6
C8F C 0.1700(3) 0.3210(2) 0.1783(2) 0.0340(6) Uani 0.44 1 d PD B 6
H8F1 H 0.1806 0.3310 0.1398 0.041 Uiso 0.44 1 calc PR B 6
H8F2 H 0.1010 0.2918 0.1514 0.041 Uiso 0.44 1 calc PR B 6
C9F C 0.1491(4) 0.3865(3) 0.2028(2) 0.0464(7) Uani 0.44 1 d PD B 6
H9F1 H 0.2156 0.4170 0.2258 0.056 Uiso 0.44 1 calc PR B 6
H9F2 H 0.1455 0.3768 0.2448 0.056 Uiso 0.44 1 calc PR B 6
C10F C 0.0375(4) 0.4225(2) 0.1338(2) 0.0485(8) Uani 0.44 1 d PD B 6
H10G' H -0.0282 0.3910 0.1097 0.058 Uiso 0.44 1 calc PR B 6
H10H' H 0.0248 0.4609 0.1557 0.058 Uiso 0.44 1 calc PR B 6
C11F C 0.0351(4) 0.4483(2) 0.0693(2) 0.0557(9) Uani 0.44 1 d PD B 6
H11I H 0.0344 0.4095 0.0411 0.067 Uiso 0.44 1 calc PR B 6
H11J H 0.1067 0.4743 0.0939 0.067 Uiso 0.44 1 calc PR B 6
C12F C -0.0698(4) 0.4928(3) 0.0091(3) 0.0690(12) Uani 0.44 1 d PD B 6
H12J' H -0.1410 0.4686 -0.0124 0.083 Uiso 0.44 1 calc PR B 6
H12K' H -0.0712 0.5043 -0.0344 0.083 Uiso 0.44 1 calc PR B 6
H12L' H -0.0646 0.5341 0.0353 0.083 Uiso 0.44 1 calc PR B 6
O7L O 0.3090(10) 0.3169(7) 0.2869(6) 0.0384(4) Uani 0.12 1 d PD B 7
C7L C 0.2490(11) 0.2835(7) 0.2267(7) 0.0310(4) Uani 0.12 1 d PD B 7
C8L C 0.1474(11) 0.3179(7) 0.1525(8) 0.0340(6) Uani 0.12 1 d PD B 7
H8L1 H 0.0780 0.2894 0.1274 0.041 Uiso 0.12 1 calc PR B 7
H8L2 H 0.1615 0.3206 0.1149 0.041 Uiso 0.12 1 calc PR B 7
C9L C 0.1204(12) 0.3889(8) 0.1636(8) 0.0464(7) Uani 0.12 1 d PD B 7
H9L1 H 0.1260 0.3896 0.2105 0.056 Uiso 0.12 1 calc PR B 7
H9L2 H 0.1780 0.4211 0.1732 0.056 Uiso 0.12 1 calc PR B 7
C10L C -0.0008(13) 0.4102(7) 0.0899(9) 0.0485(8) Uani 0.12 1 d PD B 7
H10I H -0.0589 0.3852 0.0877 0.058 Uiso 0.12 1 calc PR B 7
H10J H -0.0127 0.3987 0.0417 0.058 Uiso 0.12 1 calc PR B 7
C11L C -0.0187(12) 0.4868(7) 0.0909(9) 0.0557(9) Uani 0.12 1 d PD B 7
H11G' H -0.0081 0.4985 0.1386 0.067 Uiso 0.12 1 calc PR B 7
H11H' H 0.0391 0.5121 0.0930 0.067 Uiso 0.12 1 calc PR B 7
C12L C -0.1417(15) 0.5056(10) 0.0154(10) 0.0690(12) Uani 0.12 1 d PD B 7
H12M H -0.1851 0.4647 -0.0137 0.083 Uiso 0.12 1 calc PR B 7
H12N H -0.1373 0.5343 -0.0184 0.083 Uiso 0.12 1 calc PR B 7
H12O H -0.1811 0.5300 0.0301 0.083 Uiso 0.12 1 calc PR B 7
O1N O 0.60275(17) 0.33808(12) 0.37689(9) 0.1046(8) Uani 1 1 d . C 8
N1N N 0.52814(13) 0.36925(8) 0.31648(9) 0.0512(4) Uani 1 1 d . C 8
C2N C 0.47969(13) 0.33842(8) 0.24008(9) 0.0387(4) Uani 1 1 d . C 8
C3N C 0.38460(15) 0.36776(10) 0.17107(10) 0.0508(5) Uani 1 1 d . C 8
H3N H 0.3518 0.4079 0.1721 0.061 Uiso 1 1 calc R C 8
C4N C 0.33826(19) 0.33671(13) 0.10002(12) 0.0670(7) Uani 1 1 d . C 8
H4N H 0.2716 0.3553 0.0513 0.080 Uiso 1 1 calc R C 8
C5N C 0.38803(18) 0.27868(13) 0.09918(12) 0.0625(6) Uani 1 1 d . C 8
H5N H 0.3557 0.2580 0.0500 0.075 Uiso 1 1 calc R C 8
C6N C 0.48375(14) 0.25126(11) 0.16920(11) 0.0525(5) Uani 1 1 d . C 8
H6N H 0.5183 0.2119 0.1684 0.063 Uiso 1 1 calc R C 8
C7N C 0.53003(14) 0.28039(9) 0.24068(10) 0.0461(4) Uani 1 1 d . C 8
H7N H 0.5953 0.2610 0.2895 0.055 Uiso 1 1 calc R C 8
O1N1 O 0.48988(12) 0.42234(7) 0.31670(8) 0.0628(4) Uani 1 1 d . C 8
O7D O 0.61744(11) 0.31194(9) 0.01290(8) 0.0507(4) Uani 0.89 1 d PD A 9
C7D C 0.67954(14) 0.29030(11) 0.08124(11) 0.0395(5) Uani 0.89 1 d PD A 9
C8D C 0.77759(16) 0.33306(12) 0.14847(12) 0.0481(5) Uani 0.89 1 d PD A 9
H8D1 H 0.7987 0.3672 0.1274 0.058 Uiso 0.89 1 calc PR A 9
H8D2 H 0.8464 0.3045 0.1870 0.058 Uiso 0.89 1 calc PR A 9
C9D C 0.74082(18) 0.36832(12) 0.19060(13) 0.0554(5) Uani 0.89 1 d PD A 9
H9D1 H 0.6701 0.3953 0.1514 0.067 Uiso 0.89 1 calc PR A 9
H9D2 H 0.7221 0.3340 0.2129 0.067 Uiso 0.89 1 calc PR A 9
C10D C 0.8367(2) 0.41407(13) 0.25726(15) 0.0691(6) Uani 0.89 1 d PD A 9
H10K H 0.9079 0.3871 0.2952 0.083 Uiso 0.89 1 calc PR A 9
H10L H 0.8537 0.4489 0.2343 0.083 Uiso 0.89 1 calc PR A 9
C11D C 0.8058(2) 0.44835(14) 0.30206(16) 0.0773(7) Uani 0.89 1 d PD A 9
H11I' H 0.8651 0.4829 0.3375 0.093 Uiso 0.89 1 calc PR A 9
H11J' H 0.7306 0.4717 0.2633 0.093 Uiso 0.89 1 calc PR A 9
C12D C 0.7972(2) 0.40213(15) 0.35065(15) 0.0738(7) Uani 0.89 1 d PD A 9
H12P H 0.7377 0.3680 0.3160 0.111 Uiso 0.89 1 calc PR A 9
H12Q H 0.7761 0.4279 0.3771 0.111 Uiso 0.89 1 calc PR A 9
H12R H 0.8720 0.3800 0.3908 0.111 Uiso 0.89 1 calc PR A 9
O7K O 0.5914(12) 0.3176(9) 0.0125(7) 0.0507(4) Uani 0.11 1 d PD A 10
C7K C 0.6604(15) 0.2948(7) 0.0786(8) 0.0395(5) Uani 0.11 1 d PD A 10
C8K C 0.7479(13) 0.3367(7) 0.1484(9) 0.0481(5) Uani 0.11 1 d PD A 10
H8K1 H 0.7598 0.3150 0.1933 0.058 Uiso 0.11 1 calc PR A 10
H8K2 H 0.8204 0.3291 0.1581 0.058 Uiso 0.11 1 calc PR A 10
C9K C 0.7465(12) 0.4085(7) 0.1604(8) 0.0554(5) Uani 0.11 1 d PD A 10
H9K1 H 0.6942 0.4320 0.1085 0.067 Uiso 0.11 1 calc PR A 10
H9K2 H 0.8253 0.4276 0.1915 0.067 Uiso 0.11 1 calc PR A 10
C10K C 0.7029(13) 0.4172(10) 0.2059(8) 0.0691(6) Uani 0.11 1 d PD A 10
H10M H 0.6940 0.4660 0.2096 0.083 Uiso 0.11 1 calc PR A 10
H10N H 0.6248 0.3968 0.1734 0.083 Uiso 0.11 1 calc PR A 10
C11K C 0.7759(16) 0.3879(9) 0.2887(8) 0.0773(7) Uani 0.11 1 d PD A 10
H11K H 0.8185 0.3489 0.2914 0.093 Uiso 0.11 1 calc PR A 10
H11L H 0.7226 0.3705 0.2960 0.093 Uiso 0.11 1 calc PR A 10
C12K C 0.8651(18) 0.4345(11) 0.3602(10) 0.0738(7) Uani 0.11 1 d PD A 10
H12S H 0.8533 0.4329 0.3986 0.111 Uiso 0.11 1 calc PR A 10
H12T H 0.8546 0.4808 0.3413 0.111 Uiso 0.11 1 calc PR A 10
H12U H 0.9438 0.4193 0.3860 0.111 Uiso 0.11 1 calc PR A 10
O1A O 0.62129(8) 0.04270(6) 0.27102(6) 0.0361(2) Uani 1 1 d . . .
H1A H 0.5522(16) 0.0363(10) 0.2549(11) 0.050 Uiso 1 1 d . . .
O7A O 0.96192(9) 0.27822(7) 0.49221(7) 0.0535(3) Uani 1 1 d . . .
C1A C 0.67810(10) 0.09702(7) 0.32039(7) 0.0272(3) Uani 1 1 d . . .
C2A C 0.65034(10) 0.12035(7) 0.36540(7) 0.0272(3) Uani 1 1 d . . .
C3A C 0.71585(10) 0.17304(8) 0.41812(7) 0.0300(3) Uani 1 1 d . . .
H3A H 0.6986 0.1897 0.4494 0.036 Uiso 1 1 calc R . .
C4A C 0.80631(11) 0.20201(8) 0.42607(7) 0.0303(3) Uani 1 1 d . . .
C5A C 0.82981(10) 0.17815(8) 0.37847(7) 0.0292(3) Uani 1 1 d . . .
H5A H 0.8906 0.1980 0.3831 0.035 Uiso 1 1 calc R . .
C6A C 0.76606(10) 0.12638(7) 0.32506(7) 0.0272(3) Uani 1 1 d . . .
C7A C 0.87852(11) 0.25762(9) 0.48306(8) 0.0361(4) Uani 1 1 d . . .
C8A C 0.84914(12) 0.28787(9) 0.53049(9) 0.0386(4) Uani 1 1 d . . .
H8A1 H 0.8758 0.2570 0.5746 0.046 Uiso 1 1 calc R . .
H8A2 H 0.7639 0.2922 0.4957 0.046 Uiso 1 1 calc R . .
C9A C 0.90429(13) 0.35663(9) 0.56472(9) 0.0434(4) Uani 1 1 d . . .
H9A1 H 0.9895 0.3512 0.6053 0.052 Uiso 1 1 calc R . .
H9A2 H 0.8868 0.3854 0.5217 0.052 Uiso 1 1 calc R . .
C10A C 0.86230(12) 0.39176(9) 0.60245(9) 0.0377(4) Uani 1 1 d . . .
H10A' H 0.7768 0.3958 0.5625 0.045 Uiso 1 1 calc R . .
H10B' H 0.8825 0.3639 0.6469 0.045 Uiso 1 1 calc R . .
C11A C 0.91450(14) 0.46126(9) 0.63360(9) 0.0435(4) Uani 1 1 d . . .
H11A' H 1.0000 0.4576 0.6706 0.052 Uiso 1 1 calc R . .
H11B' H 0.8898 0.4900 0.5885 0.052 Uiso 1 1 calc R . .
C12A C 0.87974(16) 0.49485(10) 0.67638(11) 0.0543(4) Uani 1 1 d . . .
H12A' H 0.7950 0.4970 0.6409 0.065 Uiso 1 1 calc R . .
H12B' H 0.9117 0.5405 0.6920 0.065 Uiso 1 1 calc R . .
H12C' H 0.9100 0.4688 0.7239 0.065 Uiso 1 1 calc R . .
C13A C 0.54906(11) 0.09207(8) 0.35565(7) 0.0300(3) Uani 1 1 d . . .
H13A H 0.5619 0.1007 0.4048 0.036 Uiso 1 1 calc R . .
H13B H 0.5451 0.0428 0.3479 0.036 Uiso 1 1 calc R . .
O1B O 0.39720(8) 0.03200(5) 0.20222(6) 0.0346(2) Uani 1 1 d . . .
H1B H 0.3737 0.0283 0.1561 0.042 Uiso 1 1 calc R . .
C1B C 0.36312(10) 0.09350(7) 0.20980(7) 0.0276(3) Uani 1 1 d . B .
C2B C 0.43459(10) 0.12364(7) 0.28508(7) 0.0277(3) Uani 1 1 d . . .
C3B C 0.40147(10) 0.18513(8) 0.29393(8) 0.0305(3) Uani 1 1 d . B .
H3B H 0.4487 0.2061 0.3447 0.037 Uiso 1 1 calc R . .
C4B C 0.29943(11) 0.21682(8) 0.22912(8) 0.0309(3) Uani 1 1 d D . .
C5B C 0.23006(10) 0.18522(8) 0.15497(8) 0.0309(3) Uani 1 1 d . B .
H5B H 0.1608 0.2066 0.1109 0.037 Uiso 1 1 calc R . .
C6B C 0.25979(10) 0.12334(8) 0.14401(7) 0.0284(3) Uani 1 1 d . . .
C13B C 0.18030(11) 0.09129(8) 0.06166(8) 0.0310(3) Uani 1 1 d . B .
H13C H 0.1918 0.0419 0.0673 0.037 Uiso 1 1 calc R . .
H13D H 0.0987 0.1004 0.0361 0.037 Uiso 1 1 calc R . .
O1C O 0.35360(9) 0.03753(6) 0.06433(6) 0.0378(3) Uani 1 1 d . . .
H1C H 0.4153 0.0324 0.0725 0.045 Uiso 1 1 calc R . .
C1C C 0.29269(11) 0.09071(7) 0.01367(7) 0.0292(3) Uani 1 1 d . A .
C2C C 0.20210(10) 0.11744(8) 0.00830(7) 0.0284(3) Uani 1 1 d . . .
C3C C 0.13641(11) 0.16903(8) -0.04536(8) 0.0309(3) Uani 1 1 d . A .
H3C H 0.0754 0.1879 -0.0496 0.037 Uiso 1 1 calc R . .
C4C C 0.15763(11) 0.19419(8) -0.09376(8) 0.0324(3) Uani 1 1 d D . .
C5C C 0.24951(11) 0.16698(8) -0.08560(7) 0.0316(3) Uani 1 1 d . A .
H5C H 0.2651 0.1841 -0.1177 0.038 Uiso 1 1 calc R . .
C6C C 0.31825(10) 0.11580(7) -0.03202(7) 0.0283(3) Uani 1 1 d . . .
C13C C 0.42061(11) 0.08958(8) -0.02233(7) 0.0319(3) Uani 1 1 d . A .
H13E H 0.4064 0.0974 -0.0721 0.038 Uiso 1 1 calc R . .
H13F H 0.4286 0.0405 -0.0123 0.038 Uiso 1 1 calc R . .
O1D O 0.58096(8) 0.03432(5) 0.13358(6) 0.0351(2) Uani 1 1 d . . .
H1D H 0.6080 0.0302 0.1806 0.042 Uiso 1 1 calc R . .
C1D C 0.60678(10) 0.09725(7) 0.12342(7) 0.0285(3) Uani 1 1 d . A .
C2D C 0.53226(10) 0.12477(8) 0.04657(7) 0.0293(3) Uani 1 1 d . . .
C3D C 0.55831(11) 0.18735(8) 0.03477(8) 0.0322(3) Uani 1 1 d . A .
H3D H 0.5092 0.2062 -0.0172 0.039 Uiso 1 1 calc R . .
C4D C 0.65540(11) 0.22343(8) 0.09768(8) 0.0330(3) Uani 1 1 d D . .
C5D C 0.72810(11) 0.19467(8) 0.17375(8) 0.0312(3) Uani 1 1 d . A .
H5D H 0.7942 0.2190 0.2168 0.037 Uiso 1 1 calc R . .
C6D C 0.70584(10) 0.13153(7) 0.18779(7) 0.0279(3) Uani 1 1 d . . .
C13D C 0.78924(10) 0.10222(8) 0.27167(7) 0.0293(3) Uani 1 1 d . A .
H13G H 0.7834 0.0525 0.2681 0.035 Uiso 1 1 calc R . .
H13H H 0.8695 0.1145 0.2964 0.035 Uiso 1 1 calc R . .

loop_
_atom_site_aniso_label
_atom_site_aniso_U_11
_atom_site_aniso_U_22
_atom_site_aniso_U_33
_atom_site_aniso_U_23
_atom_site_aniso_U_13
_atom_site_aniso_U_12
O7C 0.0450(5) 0.0940(13) 0.0424(7) 0.0349(8) 0.0327(5) 0.0414(7)
C7C 0.0279(6) 0.0540(12) 0.0169(7) -0.0011(7) 0.0126(5) 0.0103(7)
C8C 0.0382(8) 0.0644(14) 0.0316(8) 0.0155(8) 0.0227(7) 0.0211(9)
C9C 0.0613(13) 0.075(2) 0.0572(12) 0.0261(13) 0.0440(10) 0.0238(14)
C10C 0.0687(15) 0.073(3) 0.0485(15) -0.0018(14) 0.0363(12) 0.0090(16)
C11C 0.134(2) 0.059(3) 0.124(3) -0.020(2) 0.102(2) -0.003(2)
C12C 0.100(3) 0.128(5) 0.148(4) 0.046(4) 0.077(3) -0.005(4)
O7G 0.0450(5) 0.0940(13) 0.0424(7) 0.0349(8) 0.0327(5) 0.0414(7)
C7G 0.0279(6) 0.0540(12) 0.0169(7) -0.0011(7) 0.0126(5) 0.0103(7)
C8G 0.0382(8) 0.0644(14) 0.0316(8) 0.0155(8) 0.0227(7) 0.0211(9)
C9G 0.0613(13) 0.075(2) 0.0572(12) 0.0261(13) 0.0440(10) 0.0238(14)
C10G 0.0687(15) 0.073(3) 0.0485(15) -0.0018(14) 0.0363(12) 0.0090(16)
C11G 0.134(2) 0.059(3) 0.124(3) -0.020(2) 0.102(2) -0.003(2)
C12G 0.100(3) 0.128(5) 0.148(4) 0.046(4) 0.077(3) -0.005(4)
O7H 0.0450(5) 0.0940(13) 0.0424(7) 0.0349(8) 0.0327(5) 0.0414(7)
C7H 0.0279(6) 0.0540(12) 0.0169(7) -0.0011(7) 0.0126(5) 0.0103(7)
C8H 0.0382(8) 0.0644(14) 0.0316(8) 0.0155(8) 0.0227(7) 0.0211(9)
C9H 0.0613(13) 0.075(2) 0.0572(12) 0.0261(13) 0.0440(10) 0.0238(14)
C10H 0.0687(15) 0.073(3) 0.0485(15) -0.0018(14) 0.0363(12) 0.0090(16)
C11H 0.134(2) 0.059(3) 0.124(3) -0.020(2) 0.102(2) -0.003(2)
C12H 0.100(3) 0.128(5) 0.148(4) 0.046(4) 0.077(3) -0.005(4)
O7I 0.0450(5) 0.0940(13) 0.0424(7) 0.0349(8) 0.0327(5) 0.0414(7)
C7I 0.0279(6) 0.0540(12) 0.0169(7) -0.0011(7) 0.0126(5) 0.0103(7)
C8I 0.0382(8) 0.0644(14) 0.0316(8) 0.0155(8) 0.0227(7) 0.0211(9)
C9I 0.0613(13) 0.075(2) 0.0572(12) 0.0261(13) 0.0440(10) 0.0238(14)
C10I 0.0687(15) 0.073(3) 0.0485(15) -0.0018(14) 0.0363(12) 0.0090(16)
C11I 0.134(2) 0.059(3) 0.124(3) -0.020(2) 0.102(2) -0.003(2)
C12I 0.100(3) 0.128(5) 0.148(4) 0.046(4) 0.077(3) -0.005(4)
O7B 0.0339(5) 0.0499(8) 0.0231(6) -0.0075(6) 0.0150(4) 0.0022(6)
C7B 0.0293(5) 0.0395(8) 0.0279(7) -0.0065(6) 0.0203(5) -0.0035(6)
C8B 0.0318(8) 0.0369(11) 0.0370(8) -0.0061(8) 0.0241(7) -0.0037(8)
C9B 0.0457(11) 0.0474(12) 0.0339(14) -0.0047(11) 0.0207(10) 0.0090(11)
C10B 0.0496(12) 0.0439(16) 0.0402(14) -0.0065(11) 0.0242(10) 0.0048(12)
C11B 0.0505(14) 0.0500(17) 0.0458(14) -0.0078(12) 0.0224(11) 0.0024(13)
C12B 0.0658(18) 0.055(2) 0.0586(18) 0.0005(15) 0.0288(15) 0.0035(16)
O7F 0.0339(5) 0.0499(8) 0.0231(6) -0.0075(6) 0.0150(4) 0.0022(6)
C7F 0.0293(5) 0.0395(8) 0.0279(7) -0.0065(6) 0.0203(5) -0.0035(6)
C8F 0.0318(8) 0.0369(11) 0.0370(8) -0.0061(8) 0.0241(7) -0.0037(8)
C9F 0.0457(11) 0.0474(12) 0.0339(14) -0.0047(11) 0.0207(10) 0.0090(11)
C10F 0.0496(12) 0.0439(16) 0.0402(14) -0.0065(11) 0.0242(10) 0.0048(12)
C11F 0.0505(14) 0.0500(17) 0.0458(14) -0.0078(12) 0.0224(11) 0.0024(13)
C12F 0.0658(18) 0.055(2) 0.0586(18) 0.0005(15) 0.0288(15) 0.0035(16)
O7L 0.0339(5) 0.0499(8) 0.0231(6) -0.0075(6) 0.0150(4) 0.0022(6)
C7L 0.0293(5) 0.0395(8) 0.0279(7) -0.0065(6) 0.0203(5) -0.0035(6)
C8L 0.0318(8) 0.0369(11) 0.0370(8) -0.0061(8) 0.0241(7) -0.0037(8)
C9L 0.0457(11) 0.0474(12) 0.0339(14) -0.0047(11) 0.0207(10) 0.0090(11)
C10L 0.0496(12) 0.0439(16) 0.0402(14) -0.0065(11) 0.0242(10) 0.0048(12)
C11L 0.0505(14) 0.0500(17) 0.0458(14) -0.0078(12) 0.0224(11) 0.0024(13)
C12L 0.0658(18) 0.055(2) 0.0586(18) 0.0005(15) 0.0288(15) 0.0035(16)
O1N 0.0956(11) 0.1196(15) 0.0416(8) 0.0059(9) 0.0201(8) 0.0491(11)
N1N 0.0479(6) 0.0475(9) 0.0469(7) -0.0020(6) 0.0262(5) 0.0011(7)
C2N 0.0380(6) 0.0350(8) 0.0387(6) 0.0018(6) 0.0232(5) -0.0019(6)
C3N 0.0502(8) 0.0448(10) 0.0476(8) 0.0097(7) 0.0278(6) 0.0094(7)
C4N 0.0561(10) 0.0805(16) 0.0403(9) 0.0091(9) 0.0210(8) 0.0088(11)
C5N 0.0602(9) 0.0722(14) 0.0481(8) -0.0122(9) 0.0324(7) -0.0090(10)
C6N 0.0552(7) 0.0482(10) 0.0644(8) -0.0053(7) 0.0436(6) -0.0012(8)
C7N 0.0394(7) 0.0437(9) 0.0481(8) 0.0054(7) 0.0255(6) 0.0045(7)
O1N1 0.0829(7) 0.0370(7) 0.0703(7) -0.0063(5) 0.0510(6) -0.0011(6)
O7D 0.0572(6) 0.0584(8) 0.0455(5) 0.0137(5) 0.0374(5) 0.0038(7)
C7D 0.0421(6) 0.0483(10) 0.0421(6) 0.0056(6) 0.0337(5) 0.0039(7)
C8D 0.0489(7) 0.0501(10) 0.0569(8) 0.0034(7) 0.0397(6) -0.0073(8)
C9D 0.0572(9) 0.0510(12) 0.0620(10) -0.0032(9) 0.0407(8) -0.0044(9)
C10D 0.0757(10) 0.0577(14) 0.0896(13) -0.0210(11) 0.0610(9) -0.0198(11)
C11D 0.1045(12) 0.0626(15) 0.0961(13) -0.0257(11) 0.0794(10) -0.0234(13)
C12D 0.0857(13) 0.0732(18) 0.0680(12) 0.0042(11) 0.0526(10) 0.0099(13)
O7K 0.0572(6) 0.0584(8) 0.0455(5) 0.0137(5) 0.0374(5) 0.0038(7)
C7K 0.0421(6) 0.0483(10) 0.0421(6) 0.0056(6) 0.0337(5) 0.0039(7)
C8K 0.0489(7) 0.0501(10) 0.0569(8) 0.0034(7) 0.0397(6) -0.0073(8)
C9K 0.0572(9) 0.0510(12) 0.0620(10) -0.0032(9) 0.0407(8) -0.0044(9)
C10K 0.0757(10) 0.0577(14) 0.0896(13) -0.0210(11) 0.0610(9) -0.0198(11)
C11K 0.1045(12) 0.0626(15) 0.0961(13) -0.0257(11) 0.0794(10) -0.0234(13)
C12K 0.0857(13) 0.0732(18) 0.0680(12) 0.0042(11) 0.0526(10) 0.0099(13)
O1A 0.0315(4) 0.0356(6) 0.0371(4) -0.0080(4) 0.0207(3) -0.0060(4)
O7A 0.0392(4) 0.0792(9) 0.0499(5) -0.0323(5) 0.0325(4) -0.0294(5)
C1A 0.0224(5) 0.0295(7) 0.0217(5) 0.0019(4) 0.0110(4) 0.0013(5)
C2A 0.0220(4) 0.0326(7) 0.0219(5) 0.0026(5) 0.0122(4) -0.0001(5)
C3A 0.0231(4) 0.0414(8) 0.0219(5) -0.0014(5) 0.0131(4) -0.0010(5)
C4A 0.0219(5) 0.0399(8) 0.0228(5) -0.0030(5) 0.0119(4) -0.0034(5)
C5A 0.0200(4) 0.0382(7) 0.0244(5) 0.0011(5) 0.0123(4) -0.0011(5)
C6A 0.0215(4) 0.0329(7) 0.0216(5) 0.0026(5) 0.0117(4) 0.0046(5)
C7A 0.0251(5) 0.0499(9) 0.0297(5) -0.0100(6) 0.0163(4) -0.0092(6)
C8A 0.0320(5) 0.0495(9) 0.0353(6) -0.0130(6) 0.0224(4) -0.0109(6)
C9A 0.0431(6) 0.0491(9) 0.0436(6) -0.0134(6) 0.0309(5) -0.0134(7)
C10A 0.0343(5) 0.0417(8) 0.0357(6) -0.0024(6) 0.0223(5) -0.0024(6)
C11A 0.0547(7) 0.0357(8) 0.0484(7) 0.0011(6) 0.0373(5) -0.0023(7)
C12A 0.0738(8) 0.0388(9) 0.0668(8) -0.0011(7) 0.0533(7) 0.0006(8)
C13A 0.0284(5) 0.0348(7) 0.0259(5) 0.0004(5) 0.0174(4) -0.0044(5)
O1B 0.0344(4) 0.0297(5) 0.0358(4) -0.0009(4) 0.0212(3) -0.0007(4)
C1B 0.0258(4) 0.0278(6) 0.0299(5) -0.0008(5) 0.0185(4) -0.0041(5)
C2B 0.0234(4) 0.0349(7) 0.0258(5) 0.0002(5) 0.0166(4) -0.0057(5)
C3B 0.0263(4) 0.0396(8) 0.0287(5) -0.0047(5) 0.0193(4) -0.0069(5)
C4B 0.0293(4) 0.0351(7) 0.0345(5) -0.0027(5) 0.0236(4) -0.0025(5)
C5B 0.0254(4) 0.0381(8) 0.0298(5) 0.0009(5) 0.0185(4) 0.0003(5)
C6B 0.0236(4) 0.0352(7) 0.0268(5) -0.0020(5) 0.0167(4) -0.0039(5)
C13B 0.0207(5) 0.0372(7) 0.0276(5) -0.0051(5) 0.0126(4) -0.0048(5)
O1C 0.0347(4) 0.0354(6) 0.0369(4) 0.0027(4) 0.0206(3) 0.0079(4)
C1C 0.0244(5) 0.0309(7) 0.0239(5) -0.0052(5) 0.0122(4) 0.0009(5)
C2C 0.0214(4) 0.0338(7) 0.0228(5) -0.0068(5) 0.0112(4) -0.0032(5)
C3C 0.0206(4) 0.0402(8) 0.0255(5) -0.0036(5) 0.0124(4) 0.0029(5)
C4C 0.0215(5) 0.0441(8) 0.0228(5) -0.0004(5) 0.0106(4) 0.0058(5)
C5C 0.0242(5) 0.0435(8) 0.0217(5) -0.0013(5) 0.0127(4) 0.0041(5)
C6C 0.0220(5) 0.0346(7) 0.0202(5) -0.0063(5) 0.0102(4) 0.0024(5)
C13C 0.0256(5) 0.0421(8) 0.0225(5) -0.0034(5) 0.0134(4) 0.0073(5)
O1D 0.0377(4) 0.0306(5) 0.0346(4) -0.0003(4) 0.0226(3) 0.0046(4)
C1D 0.0265(4) 0.0321(7) 0.0280(5) -0.0008(5) 0.0183(4) 0.0065(5)
C2D 0.0244(4) 0.0385(7) 0.0251(5) -0.0022(5) 0.0163(4) 0.0070(5)
C3D 0.0282(5) 0.0449(8) 0.0263(5) 0.0041(5) 0.0189(4) 0.0090(5)
C4D 0.0332(5) 0.0396(8) 0.0336(5) 0.0025(5) 0.0251(4) 0.0039(5)
C5D 0.0266(4) 0.0398(8) 0.0290(5) -0.0011(5) 0.0190(4) 0.0010(5)
C6D 0.0244(4) 0.0363(7) 0.0251(5) 0.0009(5) 0.0172(4) 0.0062(5)
C13D 0.0224(4) 0.0367(7) 0.0251(5) 0.0005(5) 0.0139(4) 0.0044(5)

loop_
_atom_type_symbol
_atom_type_description
_atom_type_scat_dispersion_real
_atom_type_scat_dispersion_imag
_atom_type_scat_source
C C 0.0033 0.0016 'International Tables Vol C Tables 4.2.6.8 and 6.1.1.4'
H H 0.0000 0.0000 'International Tables Vol C Tables 4.2.6.8 and 6.1.1.4'
N N 0.0061 0.0033 'International Tables Vol C Tables 4.2.6.8 and 6.1.1.4'
O O 0.0106 0.0060 'International Tables Vol C Tables 4.2.6.8 and 6.1.1.4'

loop_
_geom_angle_atom_site_label_1
_geom_angle_atom_site_label_2
_geom_angle_atom_site_label_3
_geom_angle
_geom_angle_site_symmetry_1
_geom_angle_site_symmetry_3
_geom_angle_publ_flag
O7C C7C C4C 121.8(6) . . ?
O7C C7C C8C 118.2(5) . . ?
C4C C7C C8C 119.9(5) . . ?
C7C C8C C9C 112.2(6) . . ?
C10C C9C C8C 110.9(5) . . ?
C9C C10C C11C 113.1(6) . . ?
C10C C11C C12C 113.9(8) . . ?
O7G C7G C4C 121.2(8) . . ?
O7G C7G C8G 120.2(8) . . ?
C4C C7G C8G 118.5(7) . . ?
C7G C8G C9G 109.8(7) . . ?
C10G C9G C8G 111.8(8) . . ?
C11G C10G C9G 114.3(9) . . ?
C10G C11G C12G 147.9(12) . . ?
O7H C7H C8H 116.5(8) . . ?
O7H C7H C4C 118.6(7) . . ?
C8H C7H C4C 123.5(6) . . ?
C7H C8H C9H 119.5(9) . . ?
C10H C9H C8H 113.7(7) . . ?
C9H C10H C11H 112.9(8) . . ?
C10H C11H C12H 113.6(11) . . ?
O7I C7I C8I 122.6(17) . . ?
O7I C7I C4C 117.7(17) . . ?
C8I C7I C4C 117.0(12) . . ?
C7I C8I C9I 119.8(15) . . ?
C10I C9I C8I 116.8(16) . . ?
C11I C10I C9I 113.9(17) . . ?
C10I C11I C12I 106.6(18) . . ?
O7B C7B C4B 119.8(3) . . ?
O7B C7B C8B 120.0(4) . . ?
C4B C7B C8B 119.5(3) . . ?
C9B C8B C7B 116.5(3) . . ?
C8B C9B C10B 111.2(3) . . ?
C9B C10B C11B 115.2(3) . . ?
C12B C11B C10B 113.8(4) . . ?
O7F C7F C4B 123.2(4) . . ?
O7F C7F C8F 122.1(4) . . ?
C4B C7F C8F 114.7(3) . . ?
C9F C8F C7F 112.3(4) . . ?
C8F C9F C10F 113.4(3) . . ?
C11F C10F C9F 115.6(4) . . ?
C10F C11F C12F 113.1(4) . . ?
O7L C7L C8L 117.1(12) . . ?
O7L C7L C4B 116.2(10) . . ?
C8L C7L C4B 125.0(10) . . ?
C7L C8L C9L 115.9(11) . . ?
C10L C9L C8L 110.4(11) . . ?
C9L C10L C11L 111.0(11) . . ?
C12L C11L C10L 109.0(12) . . ?
O1N1 N1N O1N 123.08(18) . . ?
O1N1 N1N C2N 119.33(14) . . ?
O1N N1N C2N 117.53(17) . . ?
C3N C2N C7N 122.67(17) . . ?
C3N C2N N1N 118.57(16) . . ?
C7N C2N N1N 118.75(14) . . ?
C2N C3N C4N 117.58(19) . . ?
C3N C4N C5N 120.72(18) . . ?
C6N C5N C4N 120.1(2) . . ?
C5N C6N C7N 120.3(2) . . ?
C6N C7N C2N 118.62(15) . . ?
O7D C7D C4D 120.18(16) . . ?
O7D C7D C8D 119.4(2) . . ?
C4D C7D C8D 120.36(16) . . ?
C7D C8D C9D 109.84(17) . . ?
C10D C9D C8D 111.28(19) . . ?
C11D C10D C9D 113.2(2) . . ?
C12D C11D C10D 114.4(2) . . ?
O7K C7K C8K 122.5(14) . . ?
O7K C7K C4D 122.5(12) . . ?
C8K C7K C4D 114.6(10) . . ?
C9K C8K C7K 129.4(13) . . ?
C8K C9K C10K 107.1(14) . . ?
C11K C10K C9K 117.9(14) . . ?
C10K C11K C12K 118.1(15) . . ?
O1A C1A C2A 120.39(13) . . ?
O1A C1A C6A 117.37(13) . . ?
C2A C1A C6A 122.22(12) . . ?
C3A C2A C1A 117.75(13) . . ?
C3A C2A C13A 120.06(13) . . ?
C1A C2A C13A 122.14(12) . . ?
C2A C3A C4A 121.52(14) . . ?
C3A C4A C5A 119.00(13) . . ?
C3A C4A C7A 122.27(14) . . ?
C5A C4A C7A 118.73(13) . . ?
C6A C5A C4A 121.11(13) . . ?
C5A C6A C1A 118.35(13) . . ?
C5A C6A C13D 120.92(13) . . ?
C1A C6A C13D 120.72(12) . . ?
O7A C7A C4A 120.07(15) . . ?
O7A C7A C8A 120.18(14) . . ?
C4A C7A C8A 119.74(13) . . ?
C7A C8A C9A 112.68(14) . . ?
C10A C9A C8A 113.19(14) . . ?
C11A C10A C9A 112.68(14) . . ?
C12A C11A C10A 113.15(15) . . ?
C2A C13A C2B 111.60(11) . . ?
O1B C1B C6B 120.29(12) . . ?
O1B C1B C2B 117.63(11) . . ?
C6B C1B C2B 122.08(13) . . ?
C3B C2B C1B 118.44(11) . . ?
C3B C2B C13A 119.77(12) . . ?
C1B C2B C13A 121.73(13) . . ?
C2B C3B C4B 120.96(12) . . ?
C5B C4B C3B 119.06(14) . . ?
C5B C4B C7B 118.70(16) . . ?
C3B C4B C7B 122.23(17) . . ?
C5B C4B C7F 126.97(17) . . ?
C3B C4B C7F 113.96(17) . . ?
C7B C4B C7F 8.4(2) . . ?
C5B C4B C7L 112.1(4) . . ?
C3B C4B C7L 128.8(4) . . ?
C7B C4B C7L 6.7(5) . . ?
C7F C4B C7L 14.9(4) . . ?
C6B C5B C4B 121.61(12) . . ?
C5B C6B C1B 117.83(12) . . ?
C5B C6B C13B 119.16(11) . . ?
C1B C6B C13B 123.01(13) . . ?
C2C C13B C6B 112.74(12) . . ?
O1C C1C C6C 120.70(13) . . ?
O1C C1C C2C 117.36(14) . . ?
C6C C1C C2C 121.92(13) . . ?
C3C C2C C1C 117.94(14) . . ?
C3C C2C C13B 121.45(13) . . ?
C1C C2C C13B 120.59(12) . . ?
C2C C3C C4C 121.64(13) . . ?
C5C C4C C3C 118.54(13) . . ?
C5C C4C C7G 124.0(4) . . ?
C3C C4C C7G 117.0(4) . . ?
C5C C4C C7C 123.6(3) . . ?
C3C C4C C7C 117.8(3) . . ?
C7G C4C C7C 9.4(4) . . ?
C5C C4C C7I 127.8(7) . . ?
C3C C4C C7I 112.7(8) . . ?
C7G C4C C7I 4.8(10) . . ?
C7C C4C C7I 12.8(8) . . ?
C5C C4C C7H 118.1(4) . . ?
C3C C4C C7H 123.1(4) . . ?
C7G C4C C7H 12.7(5) . . ?
C7C C4C C7H 5.7(5) . . ?
C7I C4C C7H 17.0(8) . . ?
C6C C5C C4C 121.72(15) . . ?
C5C C6C C1C 118.20(13) . . ?
C5C C6C C13C 120.16(14) . . ?
C1C C6C C13C 121.61(12) . . ?
C6C C13C C2D 110.71(12) . . ?
O1D C1D C6D 120.55(12) . . ?
O1D C1D C2D 117.66(11) . . ?
C6D C1D C2D 121.78(14) . . ?
C3D C2D C1D 118.52(12) . . ?
C3D C2D C13C 119.57(12) . . ?
C1D C2D C13C 121.81(14) . . ?
C2D C3D C4D 121.34(12) . . ?
C3D C4D C5D 118.81(14) . . ?
C3D C4D C7D 118.92(13) . . ?
C5D C4D C7D 122.25(13) . . ?
C3D C4D C7K 114.8(5) . . ?
C5D C4D C7K 125.6(5) . . ?
C7D C4D C7K 10.5(9) . . ?
C6D C5D C4D 121.57(12) . . ?
C5D C6D C1D 117.96(12) . . ?
C5D C6D C13D 119.26(11) . . ?
C1D C6D C13D 122.77(13) . . ?
C6A C13D C6D 113.52(11) . . ?

loop_
_geom_bond_atom_site_label_1
_geom_bond_atom_site_label_2
_geom_bond_distance
_geom_bond_site_symmetry_2
_geom_bond_publ_flag
O7C C7C 1.220(8) . ?
C7C C4C 1.483(5) . ?
C7C C8C 1.523(9) . ?
C8C C9C 1.528(9) . ?
C9C C10C 1.526(7) . ?
C10C C11C 1.536(11) . ?
C11C C12C 1.575(11) . ?
O7G C7G 1.204(11) . ?
C7G C4C 1.477(8) . ?
C7G C8G 1.514(12) . ?
C8G C9G 1.520(11) . ?
C9G C10G 1.507(11) . ?
C10G C11G 1.470(12) . ?
C11G C12G 1.477(13) . ?
O7H C7H 1.223(11) . ?
C7H C8H 1.502(12) . ?
C7H C4C 1.511(7) . ?
C8H C9H 1.520(12) . ?
C9H C10H 1.509(9) . ?
C10H C11H 1.552(12) . ?
C11H C12H 1.560(14) . ?
O7I C7I 1.212(16) . ?
C7I C8I 1.497(16) . ?
C7I C4C 1.504(13) . ?
C8I C9I 1.512(16) . ?
C9I C10I 1.505(17) . ?
C10I C11I 1.504(17) . ?
C11I C12I 1.563(19) . ?
O7B C7B 1.219(5) . ?
C7B C4B 1.486(5) . ?
C7B C8B 1.529(5) . ?
C8B C9B 1.518(6) . ?
C9B C10B 1.518(5) . ?
C10B C11B 1.522(6) . ?
C11B C12B 1.517(6) . ?
O7F C7F 1.219(5) . ?
C7F C4B 1.511(5) . ?
C7F C8F 1.527(5) . ?
C8F C9F 1.523(6) . ?
C9F C10F 1.531(5) . ?
C10F C11F 1.501(7) . ?
C11F C12F 1.528(6) . ?
O7L C7L 1.211(13) . ?
C7L C8L 1.498(13) . ?
C7L C4B 1.515(12) . ?
C8L C9L 1.535(15) . ?
C9L C10L 1.522(14) . ?
C10L C11L 1.549(15) . ?
C11L C12L 1.535(15) . ?
O1N N1N 1.217(2) . ?
N1N O1N1 1.208(2) . ?
N1N C2N 1.471(2) . ?
C2N C3N 1.373(2) . ?
C2N C7N 1.381(3) . ?
C3N C4N 1.383(3) . ?
C4N C5N 1.388(3) . ?
C5N C6N 1.370(3) . ?
C6N C7N 1.375(3) . ?
O7D C7D 1.228(2) . ?
C7D C4D 1.487(3) . ?
C7D C8D 1.506(3) . ?
C8D C9D 1.540(3) . ?
C9D C10D 1.525(3) . ?
C10D C11D 1.515(4) . ?
C11D C12D 1.488(4) . ?
O7K C7K 1.203(14) . ?
C7K C8K 1.473(14) . ?
C7K C4D 1.496(13) . ?
C8K C9K 1.456(15) . ?
C9K C10K 1.542(16) . ?
C10K C11K 1.512(15) . ?
C11K C12K 1.550(16) . ?
O1A C1A 1.3697(17) . ?
O7A C7A 1.2208(19) . ?
C1A C2A 1.397(2) . ?
C1A C6A 1.404(2) . ?
C2A C3A 1.3912(19) . ?
C2A C13A 1.5212(19) . ?
C3A C4A 1.396(2) . ?
C4A C5A 1.404(2) . ?
C4A C7A 1.488(2) . ?
C5A C6A 1.3794(19) . ?
C6A C13D 1.522(2) . ?
C7A C8A 1.515(2) . ?
C8A C9A 1.522(2) . ?
C9A C10A 1.519(2) . ?
C10A C11A 1.516(2) . ?
C11A C12A 1.514(3) . ?
C13A C2B 1.5227(17) . ?
O1B C1B 1.3811(18) . ?
C1B C6B 1.3994(17) . ?
C1B C2B 1.4000(18) . ?
C2B C3B 1.385(2) . ?
C3B C4B 1.4000(18) . ?
C4B C5B 1.3958(19) . ?
C5B C6B 1.387(2) . ?
C6B C13B 1.5238(18) . ?
C13B C2C 1.518(2) . ?
O1C C1C 1.3707(17) . ?
C1C C6C 1.397(2) . ?
C1C C2C 1.411(2) . ?
C2C C3C 1.383(2) . ?
C3C C4C 1.404(2) . ?
C4C C5C 1.400(2) . ?
C5C C6C 1.385(2) . ?
C6C C13C 1.523(2) . ?
C13C C2D 1.5237(18) . ?
O1D C1D 1.3738(19) . ?
C1D C6D 1.4018(17) . ?
C1D C2D 1.4027(18) . ?
C2D C3D 1.382(2) . ?
C3D C4D 1.3974(19) . ?
C4D C5D 1.4005(19) . ?
C5D C6D 1.388(2) . ?
C6D C13D 1.5263(18) . ?
